data_4107891
loop_
_publ_author_name
'Eric R. Abbey'
'Lev N. Zakharov'
'Shih-Yuan Liu'

_publ_section_title
;
 Crystal Clear Structural Evidence for Electron Delocalization in
 1,2-Dihydro-1,2-azaborines
;
_journal_name_full 'Journal of the American Chemical Society'
_journal_page_first 7250
_journal_page_last 7252
_journal_paper_doi 10.1021/ja8024966
_journal_volume 130
_journal_year 2008
_chemical_formula_sum 'C20 H25 B N2'
_chemical_formula_weight 304.23
_chemical_name_systematic
; 
 ? 
;
_space_group_IT_number 14
_symmetry_cell_setting monoclinic
_symmetry_space_group_name_Hall '-P 2yn'
_symmetry_space_group_name_H-M 'P 1 21/n 1'
_atom_sites_solution_hydrogens geom
_atom_sites_solution_primary direct
_atom_sites_solution_secondary difmap
_audit_creation_method SHELXLTL
_cell_angle_alpha 90.00
_cell_angle_beta 98.3440(10)
_cell_angle_gamma 90.00
_cell_formula_units_Z 4
_cell_length_a 9.3902(6)
_cell_length_b 16.6049(11)
_cell_length_c 11.3179(8)
_cell_measurement_reflns_used 3151
_cell_measurement_temperature 173(2)
_cell_measurement_theta_max 22.57
_cell_measurement_theta_min 2.19
_cell_volume 1746.0(2)
_computing_cell_refinement 'Bruker SMART'
_computing_data_collection 'Bruker SMART'
_computing_data_reduction 'Bruker SAINT'
_computing_molecular_graphics 'Bruker SHELXTL'
_computing_publication_material 'Bruker SHELXTL'
_computing_structure_refinement 'Bruker SHELXTL'
_computing_structure_solution 'Bruker SHELXTL'
_diffrn_ambient_temperature 173(2)
_diffrn_measured_fraction_theta_full 1.000
_diffrn_measured_fraction_theta_max 1.000
_diffrn_measurement_device_type 'CCD area detector'
_diffrn_measurement_method 'phi and omega scans'
_diffrn_radiation_monochromator graphite
_diffrn_radiation_source 'fine-focus sealed tube'
_diffrn_radiation_type MoK\a
_diffrn_radiation_wavelength 0.71073
_diffrn_reflns_av_R_equivalents 0.0406
_diffrn_reflns_av_sigmaI/netI 0.0357
_diffrn_reflns_limit_h_max 11
_diffrn_reflns_limit_h_min -11
_diffrn_reflns_limit_k_max 21
_diffrn_reflns_limit_k_min -21
_diffrn_reflns_limit_l_max 14
_diffrn_reflns_limit_l_min -14
_diffrn_reflns_number 19350
_diffrn_reflns_theta_full 26.99
_diffrn_reflns_theta_max 26.99
_diffrn_reflns_theta_min 2.19
_exptl_absorpt_coefficient_mu 0.067
_exptl_absorpt_correction_T_max 0.9934
_exptl_absorpt_correction_T_min 0.9855
_exptl_absorpt_correction_type multi-scan
_exptl_absorpt_process_details SADABS
_exptl_crystal_colour colorless
_exptl_crystal_density_diffrn 1.157
_exptl_crystal_description block
_exptl_crystal_F_000 656
_exptl_crystal_size_max 0.22
_exptl_crystal_size_mid 0.16
_exptl_crystal_size_min 0.10
_refine_diff_density_max 0.207
_refine_diff_density_min -0.222
_refine_diff_density_rms 0.035
_refine_ls_extinction_method none
_refine_ls_goodness_of_fit_ref 1.067
_refine_ls_hydrogen_treatment refall
_refine_ls_matrix_type full
_refine_ls_number_parameters 308
_refine_ls_number_reflns 3808
_refine_ls_number_restraints 0
_refine_ls_restrained_S_all 1.067
_refine_ls_R_factor_all 0.0630
_refine_ls_R_factor_gt 0.0460
_refine_ls_shift/su_max 0.000
_refine_ls_shift/su_mean 0.000
_refine_ls_structure_factor_coef Fsqd
_refine_ls_weighting_details 'calc w=1/[\s^2^(Fo^2^)+(0.0379P)^2^+0.3820P] where P=(Fo^2^+2Fc^2^)/3'
_refine_ls_weighting_scheme calc
_refine_ls_wR_factor_gt 0.0989
_refine_ls_wR_factor_ref 0.1090
_reflns_number_gt 2997
_reflns_number_total 3808
_reflns_threshold_expression >2sigma(I)
_cod_data_source_file ja8024966-file007.cif
_cod_data_source_block liu20
_cod_database_code 4107891

loop_
_symmetry_equiv_pos_as_xyz
'x, y, z'
'-x+1/2, y+1/2, -z+1/2'
'-x, -y, -z'
'x-1/2, -y-1/2, z-1/2'

loop_
_atom_site_label
_atom_site_type_symbol
_atom_site_fract_x
_atom_site_fract_y
_atom_site_fract_z
_atom_site_U_iso_or_equiv
_atom_site_adp_type
_atom_site_occupancy
_atom_site_symmetry_multiplicity
_atom_site_calc_flag
N1 N 0.32043(12) 0.28739(7) 0.60029(10) 0.0266(3) Uani 1 1 d
N2 N 0.58457(12) 0.24729(7) 0.60903(10) 0.0264(3) Uani 1 1 d
B1 B 0.43221(17) 0.23039(9) 0.62081(14) 0.0264(3) Uani 1 1 d
C1 C 0.39738(16) 0.14644(9) 0.67123(14) 0.0342(3) Uani 1 1 d
C2 C 0.29593(18) 0.14272(10) 0.74273(15) 0.0390(4) Uani 1 1 d
C3 C 0.20907(19) 0.21526(11) 0.75812(16) 0.0412(4) Uani 1 1 d
C4 C 0.18651(17) 0.26735(10) 0.64837(16) 0.0376(4) Uani 1 1 d
C5 C 0.30745(15) 0.36146(8) 0.52335(13) 0.0286(3) Uani 1 1 d
C6 C 0.16123(19) 0.36166(11) 0.44263(18) 0.0444(4) Uani 1 1 d
C7 C 0.3210(2) 0.43729(10) 0.60036(16) 0.0442(4) Uani 1 1 d
C8 C 0.4201(2) 0.36240(12) 0.43924(16) 0.0432(4) Uani 1 1 d
C9 C 0.65785(14) 0.31425(8) 0.66793(12) 0.0264(3) Uani 1 1 d
C10 C 0.61929(16) 0.34165(9) 0.77541(13) 0.0312(3) Uani 1 1 d
C11 C 0.68502(17) 0.40902(9) 0.83178(15) 0.0364(4) Uani 1 1 d
C12 C 0.79164(17) 0.44953(9) 0.78329(15) 0.0381(4) Uani 1 1 d
C13 C 0.83261(17) 0.42153(9) 0.67812(15) 0.0367(4) Uani 1 1 d
C14 C 0.76647(16) 0.35489(9) 0.62025(14) 0.0312(3) Uani 1 1 d
C15 C 0.66427(14) 0.18827(8) 0.55624(12) 0.0256(3) Uani 1 1 d
C16 C 0.80959(16) 0.17311(9) 0.59643(14) 0.0308(3) Uani 1 1 d
C17 C 0.88299(17) 0.11481(9) 0.54132(14) 0.0351(4) Uani 1 1 d
C18 C 0.81332(17) 0.06957(9) 0.44764(14) 0.0352(4) Uani 1 1 d
C19 C 0.66879(17) 0.08271(9) 0.40964(14) 0.0332(3) Uani 1 1 d
C20 C 0.59483(16) 0.14218(8) 0.46192(13) 0.0293(3) Uani 1 1 d
H1 H 0.4598(18) 0.1015(10) 0.6666(15) 0.045(5) Uiso 1 1 d
H2 H 0.2773(19) 0.0938(11) 0.7872(16) 0.054(5) Uiso 1 1 d
H3A H 0.113(2) 0.2023(10) 0.7814(16) 0.052(5) Uiso 1 1 d
H3B H 0.262(2) 0.2477(11) 0.8281(17) 0.062(6) Uiso 1 1 d
H4A H 0.1173(18) 0.2386(10) 0.5822(15) 0.045(5) Uiso 1 1 d
H4B H 0.1362(17) 0.3192(10) 0.6664(14) 0.039(4) Uiso 1 1 d
H6A H 0.149(2) 0.3107(13) 0.3975(18) 0.066(6) Uiso 1 1 d
H6B H 0.075(2) 0.3676(11) 0.4873(17) 0.063(6) Uiso 1 1 d
H6C H 0.1572(18) 0.4088(11) 0.3862(16) 0.052(5) Uiso 1 1 d
H7A H 0.243(2) 0.4381(11) 0.6530(18) 0.066(6) Uiso 1 1 d
H7B H 0.3070(18) 0.4852(11) 0.5493(16) 0.053(5) Uiso 1 1 d
H7C H 0.418(2) 0.4418(11) 0.6505(16) 0.058(6) Uiso 1 1 d
H8A H 0.414(2) 0.3113(12) 0.3904(17) 0.064(6) Uiso 1 1 d
H8B H 0.517(2) 0.3699(11) 0.4816(17) 0.057(6) Uiso 1 1 d
H8C H 0.3973(18) 0.4092(11) 0.3797(15) 0.051(5) Uiso 1 1 d
H10 H 0.5416(17) 0.3145(9) 0.8098(13) 0.037(4) Uiso 1 1 d
H11 H 0.6570(17) 0.4279(10) 0.9092(16) 0.048(5) Uiso 1 1 d
H12 H 0.8371(16) 0.4971(10) 0.8242(14) 0.040(4) Uiso 1 1 d
H13 H 0.9078(17) 0.4488(10) 0.6437(14) 0.043(5) Uiso 1 1 d
H14 H 0.7954(16) 0.3355(9) 0.5441(14) 0.033(4) Uiso 1 1 d
H16 H 0.8598(16) 0.2039(9) 0.6651(14) 0.036(4) Uiso 1 1 d
H17 H 0.9867(19) 0.1061(10) 0.5714(15) 0.049(5) Uiso 1 1 d
H18 H 0.8644(17) 0.0296(10) 0.4065(14) 0.044(5) Uiso 1 1 d
H19 H 0.6165(17) 0.0522(10) 0.3435(14) 0.039(4) Uiso 1 1 d
H20 H 0.4943(17) 0.1523(9) 0.4334(14) 0.036(4) Uiso 1 1 d

loop_
_atom_site_aniso_label
_atom_site_aniso_U_11
_atom_site_aniso_U_22
_atom_site_aniso_U_33
_atom_site_aniso_U_23
_atom_site_aniso_U_13
_atom_site_aniso_U_12
N1 0.0249(6) 0.0249(6) 0.0310(6) 0.0003(5) 0.0073(5) -0.0021(5)
N2 0.0249(6) 0.0226(6) 0.0324(6) -0.0041(5) 0.0066(5) -0.0008(5)
B1 0.0284(8) 0.0260(8) 0.0255(8) -0.0046(6) 0.0059(6) -0.0017(6)
C1 0.0317(8) 0.0271(8) 0.0442(9) 0.0028(7) 0.0074(7) 0.0007(6)
C2 0.0398(9) 0.0327(9) 0.0460(10) 0.0082(7) 0.0110(7) -0.0054(7)
C3 0.0380(9) 0.0440(10) 0.0457(10) 0.0048(8) 0.0202(8) -0.0019(7)
C4 0.0276(8) 0.0357(9) 0.0523(10) 0.0042(7) 0.0155(7) 0.0002(7)
C5 0.0302(7) 0.0255(7) 0.0297(7) 0.0016(6) 0.0034(6) 0.0013(6)
C6 0.0379(10) 0.0389(10) 0.0526(11) 0.0060(9) -0.0059(8) 0.0023(8)
C7 0.0660(13) 0.0276(9) 0.0380(9) -0.0002(7) 0.0037(9) -0.0004(8)
C8 0.0429(10) 0.0522(11) 0.0360(9) 0.0143(8) 0.0111(8) 0.0060(8)
C9 0.0247(7) 0.0214(7) 0.0326(7) 0.0003(6) 0.0025(6) 0.0016(5)
C10 0.0301(8) 0.0300(8) 0.0337(8) -0.0014(6) 0.0050(6) -0.0017(6)
C11 0.0351(8) 0.0344(8) 0.0381(9) -0.0093(7) 0.0006(7) 0.0010(6)
C12 0.0337(8) 0.0260(8) 0.0517(10) -0.0063(7) -0.0043(7) -0.0021(6)
C13 0.0295(8) 0.0279(8) 0.0519(10) 0.0041(7) 0.0034(7) -0.0037(6)
C14 0.0306(8) 0.0275(7) 0.0364(8) 0.0009(6) 0.0077(6) -0.0002(6)
C15 0.0276(7) 0.0226(7) 0.0277(7) 0.0013(5) 0.0082(6) 0.0003(5)
C16 0.0302(8) 0.0283(8) 0.0336(8) 0.0002(6) 0.0036(6) 0.0011(6)
C17 0.0292(8) 0.0316(8) 0.0453(9) 0.0027(7) 0.0083(7) 0.0066(6)
C18 0.0409(9) 0.0259(8) 0.0419(9) -0.0014(6) 0.0159(7) 0.0049(6)
C19 0.0402(9) 0.0284(8) 0.0319(8) -0.0038(6) 0.0078(7) -0.0024(6)
C20 0.0283(8) 0.0276(7) 0.0323(8) -0.0006(6) 0.0057(6) -0.0011(6)

loop_
_atom_type_symbol
_atom_type_description
_atom_type_scat_dispersion_real
_atom_type_scat_dispersion_imag
_atom_type_scat_source
C C 0.0033 0.0016 'International Tables Vol C Tables 4.2.6.8 and 6.1.1.4'
H H 0.0000 0.0000 'International Tables Vol C Tables 4.2.6.8 and 6.1.1.4'
B B 0.0013 0.0007 'International Tables Vol C Tables 4.2.6.8 and 6.1.1.4'
N N 0.0061 0.0033 'International Tables Vol C Tables 4.2.6.8 and 6.1.1.4'

loop_
_geom_angle_atom_site_label_1
_geom_angle_atom_site_label_2
_geom_angle_atom_site_label_3
_geom_angle
B1 N1 C4 116.20(12)
B1 N1 C5 129.96(12)
C4 N1 C5 113.32(11)
C15 N2 C9 119.30(11)
C15 N2 B1 118.86(11)
C9 N2 B1 120.90(11)
N1 B1 N2 124.34(13)
N1 B1 C1 118.08(13)
N2 B1 C1 117.30(13)
C2 C1 B1 117.93(14)
C2 C1 H1 119.6(10)
B1 C1 H1 121.0(10)
C1 C2 C3 119.13(14)
C1 C2 H2 122.8(10)
C3 C2 H2 118.0(10)
C2 C3 C4 112.66(14)
C2 C3 H3A 112.9(10)
C4 C3 H3A 108.6(10)
C2 C3 H3B 107.8(11)
C4 C3 H3B 109.3(11)
H3A C3 H3B 105.2(14)
N1 C4 C3 114.09(13)
N1 C4 H4A 108.4(9)
C3 C4 H4A 109.3(9)
N1 C4 H4B 109.2(9)
C3 C4 H4B 109.6(9)
H4A C4 H4B 105.9(12)
N1 C5 C8 111.45(12)
N1 C5 C7 110.58(12)
C8 C5 C7 109.91(14)
N1 C5 C6 109.71(12)
C8 C5 C6 105.70(14)
C7 C5 C6 109.36(14)
C5 C6 H6A 109.6(11)
C5 C6 H6B 114.3(11)
H6A C6 H6B 107.2(15)
C5 C6 H6C 109.1(10)
H6A C6 H6C 110.3(15)
H6B C6 H6C 106.2(14)
C5 C7 H7A 109.8(11)
C5 C7 H7B 109.9(10)
H7A C7 H7B 106.8(15)
C5 C7 H7C 112.1(11)
H7A C7 H7C 110.3(15)
H7B C7 H7C 107.8(15)
C5 C8 H8A 110.0(11)
C5 C8 H8B 112.3(11)
H8A C8 H8B 110.7(15)
C5 C8 H8C 108.6(10)
H8A C8 H8C 106.6(14)
H8B C8 H8C 108.4(14)
C10 C9 C14 118.45(13)
C10 C9 N2 119.66(12)
C14 C9 N2 121.88(12)
C11 C10 C9 120.63(14)
C11 C10 H10 119.6(9)
C9 C10 H10 119.8(9)
C12 C11 C10 120.57(15)
C12 C11 H11 119.5(10)
C10 C11 H11 119.9(10)
C13 C12 C11 119.04(14)
C13 C12 H12 121.3(9)
C11 C12 H12 119.6(9)
C12 C13 C14 120.89(15)
C12 C13 H13 120.0(10)
C14 C13 H13 119.1(10)
C13 C14 C9 120.39(14)
C13 C14 H14 120.6(9)
C9 C14 H14 119.1(9)
C20 C15 C16 118.42(13)
C20 C15 N2 119.01(12)
C16 C15 N2 122.56(12)
C17 C16 C15 120.31(14)
C17 C16 H16 120.1(9)
C15 C16 H16 119.6(9)
C18 C17 C16 120.84(14)
C18 C17 H17 120.9(10)
C16 C17 H17 118.2(10)
C19 C18 C17 119.15(14)
C19 C18 H18 119.2(10)
C17 C18 H18 121.6(10)
C18 C19 C20 120.65(14)
C18 C19 H19 121.3(9)
C20 C19 H19 118.0(9)
C19 C20 C15 120.59(14)
C19 C20 H20 120.4(9)
C15 C20 H20 119.0(9)

loop_
_geom_bond_atom_site_label_1
_geom_bond_atom_site_label_2
_geom_bond_distance
N1 B1 1.4075(19)
N1 C4 1.4788(18)
N1 C5 1.5016(17)
N2 C15 1.4167(16)
N2 C9 1.4216(17)
N2 B1 1.4828(19)
B1 C1 1.559(2)
C1 C2 1.338(2)
C1 H1 0.955(17)
C2 C3 1.479(2)
C2 H2 0.985(18)
C3 C4 1.503(2)
C3 H3A 0.995(18)
C3 H3B 1.02(2)
C4 H4A 1.034(17)
C4 H4B 1.016(16)
C5 C8 1.522(2)
C5 C7 1.526(2)
C5 C6 1.535(2)
C6 H6A 0.99(2)
C6 H6B 1.02(2)
C6 H6C 1.008(19)
C7 H7A 1.01(2)
C7 H7B 0.981(18)
C7 H7C 1.006(19)
C8 H8A 1.01(2)
C8 H8B 0.98(2)
C8 H8C 1.030(18)
C9 C10 1.395(2)
C9 C14 1.3953(19)
C10 C11 1.388(2)
C10 H10 0.985(15)
C11 C12 1.384(2)
C11 H11 1.001(17)
C12 C13 1.383(2)
C12 H12 0.982(16)
C13 C14 1.386(2)
C13 H13 0.967(16)
C14 H14 0.994(15)
C15 C20 1.3959(19)
C15 C16 1.3972(19)
C16 C17 1.388(2)
C16 H16 0.991(15)
C17 C18 1.384(2)
C17 H17 0.995(17)
C18 C19 1.380(2)
C18 H18 0.976(17)
C19 C20 1.388(2)
C19 H19 0.975(16)
C20 H20 0.967(16)

loop_
_geom_torsion_atom_site_label_1
_geom_torsion_atom_site_label_2
_geom_torsion_atom_site_label_3
_geom_torsion_atom_site_label_4
_geom_torsion
C4 N1 B1 N2 -163.32(13)
C5 N1 B1 N2 25.5(2)
C4 N1 B1 C1 10.38(19)
C5 N1 B1 C1 -160.81(13)
C15 N2 B1 N1 -139.55(14)
C9 N2 B1 N1 51.65(19)
C15 N2 B1 C1 46.70(18)
C9 N2 B1 C1 -122.10(14)
N1 B1 C1 C2 -30.9(2)
N2 B1 C1 C2 143.28(15)
B1 C1 C2 C3 7.8(2)
C1 C2 C3 C4 31.6(2)
B1 N1 C4 C3 29.1(2)
C5 N1 C4 C3 -158.27(13)
C2 C3 C4 N1 -51.0(2)
B1 N1 C5 C8 13.3(2)
C4 N1 C5 C8 -158.05(14)
B1 N1 C5 C7 -109.23(17)
C4 N1 C5 C7 79.37(16)
B1 N1 C5 C6 130.06(16)
C4 N1 C5 C6 -41.34(17)
C15 N2 C9 C10 -138.91(13)
B1 N2 C9 C10 29.85(19)
C15 N2 C9 C14 42.31(18)
B1 N2 C9 C14 -148.93(14)
C14 C9 C10 C11 1.6(2)
N2 C9 C10 C11 -177.19(13)
C9 C10 C11 C12 -1.0(2)
C10 C11 C12 C13 -0.5(2)
C11 C12 C13 C14 1.3(2)
C12 C13 C14 C9 -0.6(2)
C10 C9 C14 C13 -0.8(2)
N2 C9 C14 C13 177.95(13)
C9 N2 C15 C20 -154.91(12)
B1 N2 C15 C20 36.10(18)
C9 N2 C15 C16 26.40(19)
B1 N2 C15 C16 -142.59(14)
C20 C15 C16 C17 1.5(2)
N2 C15 C16 C17 -179.76(13)
C15 C16 C17 C18 -1.4(2)
C16 C17 C18 C19 -0.4(2)
C17 C18 C19 C20 2.0(2)
C18 C19 C20 C15 -1.8(2)
C16 C15 C20 C19 0.1(2)
N2 C15 C20 C19 -178.69(13)

loop_
_cod_related_entry_id
_cod_related_entry_database
_cod_related_entry_code
1 ChemSpider 30660316
